data_4313671
loop_
_publ_author_name
'Sarah H. Oakley'
'Martyn P. Coles'
'Peter B. Hitchcock'

_publ_section_title
;
 Structural and Catalytic Properties of Bis(guanidine)copper(I) Halides
;
_journal_name_full 'Inorganic Chemistry'
_journal_page_first 3154
_journal_page_last 3156
_journal_paper_doi 10.1021/ic034213b
_journal_volume 42
_journal_year 2003
_chemical_compound_source 'synthesis as described'
_chemical_formula_moiety 'C14 H26 Cu1 I1 N6'
_chemical_formula_structural 'C14 H26 CU I N6'
_chemical_formula_sum 'C14 H26 Cu I N6'
_chemical_formula_weight 468.85
_chemical_name_common '[CiI(C7H13N3)2]'
_chemical_name_systematic
;
 ?
;
_space_group_IT_number 33
_symmetry_cell_setting orthorhombic
_symmetry_Int_Tables_number 62
_symmetry_space_group_name_Hall 'P 2c -2n'
_symmetry_space_group_name_H-M 'P n a 21'
_atom_sites_solution_hydrogens geom
_atom_sites_solution_primary direct
_atom_sites_solution_secondary difmap
_audit_conform_dict_location ftp://ftp.iucr.org/cifdics/cif_core.dic
_audit_conform_dict_name cif_core.dic
_audit_conform_dict_version 2.1
_audit_creation_date 2001-11-23T11:40:21-00:00
_audit_creation_method 'WinGX routine CIF_UPDATE'
_cell_angle_alpha 90
_cell_angle_beta 90
_cell_angle_gamma 90
_cell_formula_units_Z 32
_cell_length_a 16.4312(3)
_cell_length_b 33.6903(9)
_cell_length_c 25.8835(7)
_cell_measurement_reflns_used 66251
_cell_measurement_temperature 173(2)
_cell_measurement_theta_max 22.986
_cell_measurement_theta_min 4.076
_cell_measurement_wavelength 0.71073
_cell_volume 14328.4(6)
_computing_cell_refinement 'HKL Scalepack (Otwinowski & Minor 1997)'
_computing_data_reduction 'HKL Denzo and Scalepack (Otwinowski & Minor 1997)'
_computing_molecular_graphics 'Ortep-3 for Windows (Farrugia, 1997)'
_computing_publication_material 'WinGX publication routines (Farrugia, 1999)'
_computing_structure_refinement 'SHELXL-97 (Sheldrick, 1997)'
_computing_structure_solution 'SHELXS-97 (Sheldrick, 1997)'
_diffrn_ambient_temperature 173(2)
_diffrn_measured_fraction_theta_full 0.982
_diffrn_measured_fraction_theta_max 0.982
_diffrn_measurement_device KappaCCD
_diffrn_measurement_method CCD
_diffrn_radiation_monochromator graphite
_diffrn_radiation_probe x-ray
_diffrn_radiation_type MoK\a
_diffrn_radiation_wavelength 0.71073
_diffrn_reflns_av_R_equivalents 0.0622
_diffrn_reflns_av_unetI/netI 0.0741
_diffrn_reflns_limit_h_max 16
_diffrn_reflns_limit_h_min -18
_diffrn_reflns_limit_k_max 37
_diffrn_reflns_limit_k_min -27
_diffrn_reflns_limit_l_max 23
_diffrn_reflns_limit_l_min -28
_diffrn_reflns_number 45044
_diffrn_reflns_theta_full 23.03
_diffrn_reflns_theta_max 23.03
_diffrn_reflns_theta_min 4.09
_exptl_absorpt_coefficient_mu 2.949
_exptl_absorpt_correction_T_max 0.592
_exptl_absorpt_correction_T_min 0.556
_exptl_absorpt_correction_type multi-scan
_exptl_absorpt_process_details
;
        [c.f. r.h. blessing, acta cryst. (1995), a51, 33-38]
;
_exptl_crystal_colour colourless
_exptl_crystal_density_diffrn 1.739
_exptl_crystal_density_method 'not measured'
_exptl_crystal_description prism
_exptl_crystal_F_000 7488
_exptl_crystal_size_max 0.2
_exptl_crystal_size_mid 0.2
_exptl_crystal_size_min 0.15
_refine_diff_density_max 0.812
_refine_diff_density_min -0.549
_refine_diff_density_rms 0.107
_refine_ls_abs_structure_details 'Flack H D (1983), Acta Cryst. A39, 876-881'
_refine_ls_abs_structure_Flack 0.46(4)
_refine_ls_extinction_method none
_refine_ls_goodness_of_fit_ref 1.024
_refine_ls_hydrogen_treatment mixed
_refine_ls_matrix_type full
_refine_ls_number_parameters 835
_refine_ls_number_reflns 17517
_refine_ls_number_restraints 1434
_refine_ls_restrained_S_all 1.026
_refine_ls_R_factor_all 0.0971
_refine_ls_R_factor_gt 0.0532
_refine_ls_shift/su_max 0.008
_refine_ls_shift/su_mean 0
_refine_ls_structure_factor_coef Fsqd
_refine_ls_weighting_details 'calc w=1/[\s^2^(Fo^2^)+(0.0295P)^2^+52.2713P] where P=(Fo^2^+2Fc^2^)/3'
_refine_ls_weighting_scheme calc
_refine_ls_wR_factor_gt 0.1026
_refine_ls_wR_factor_ref 0.1208
_reflns_number_gt 11409
_reflns_number_total 17517
_reflns_threshold_expression >2sigma(I)
_cod_data_source_file ic034213bsi20030226_053606_3.cif
_cod_data_source_block nov301
_cod_database_code 4313671

loop_
_symmetry_equiv_pos_as_xyz
'x, y, z'
'-x, -y, z+1/2'
'-x+1/2, y+1/2, z+1/2'
'x+1/2, -y+1/2, z'

loop_
_atom_site_label
_atom_site_type_symbol
_atom_site_fract_x
_atom_site_fract_y
_atom_site_fract_z
_atom_site_U_iso_or_equiv
_atom_site_adp_type
_atom_site_occupancy
_atom_site_symmetry_multiplicity
_atom_site_calc_flag
_atom_site_refinement_flags
_atom_site_disorder_assembly
_atom_site_disorder_group
Cu1 Cu 0.8439(9) 0.27468(15) 0.5209(2) 0.040(3) Uani 0.65(3) 1 d P A 1
Cu1S Cu 0.900(2) 0.2758(3) 0.5146(5) 0.054(6) Uani 0.35(3) 1 d P A 1
I1 I 0.68158(8) 0.28693(5) 0.52233(6) 0.0505(5) Uani 1 1 d . A 1
N1 N 0.9092(7) 0.2816(4) 0.5860(4) 0.039(4) Uiso 1 1 d D A 1
N2 N 0.8059(6) 0.2557(4) 0.6357(4) 0.036(4) Uiso 1 1 d D A 1
H2 H 0.7845 0.2441 0.6085 0.043 Uiso 1 1 calc R A 1
N3 N 0.9215(7) 0.2791(5) 0.6751(5) 0.037(5) Uiso 1 1 d D A 1
N4 N 0.8883(6) 0.2635(3) 0.4522(4) 0.028(3) Uiso 1 1 d D A 1
N5 N 0.8027(7) 0.3053(4) 0.4135(5) 0.034(4) Uiso 1 1 d D A 1
H5 H 0.784 0.3093 0.445 0.041 Uiso 1 1 calc R A 1
N6 N 0.8936(7) 0.2720(4) 0.3603(5) 0.032(4) Uiso 1 1 d D A 1
C1 C 0.8822(7) 0.2733(5) 0.6310(5) 0.018(4) Uiso 1 1 d D A 1
C2 C 0.7594(7) 0.2556(4) 0.6847(5) 0.033(4) Uiso 1 1 d D A 1
H2A H 0.7152 0.2356 0.6834 0.039 Uiso 1 1 calc R A 1
H2B H 0.735 0.282 0.6911 0.039 Uiso 1 1 calc R A 1
C3 C 0.8191(7) 0.2455(4) 0.7266(5) 0.038(4) Uiso 1 1 d D A 1
H3A H 0.8434 0.219 0.72 0.045 Uiso 1 1 calc R A 1
H3B H 0.7912 0.2447 0.7605 0.045 Uiso 1 1 calc R A 1
C4 C 0.8844(9) 0.2768(5) 0.7269(5) 0.047(5) Uiso 1 1 d D A 1
H4A H 0.8606 0.3028 0.7363 0.056 Uiso 1 1 calc R A 1
H4B H 0.9265 0.27 0.7528 0.056 Uiso 1 1 calc R A 1
C5 C 1.0020(8) 0.2979(5) 0.6732(5) 0.041(5) Uiso 1 1 d D A 1
H5A H 0.9955 0.327 0.6766 0.05 Uiso 1 1 calc R A 1
H5B H 1.0346 0.2885 0.7029 0.05 Uiso 1 1 calc R A 1
C6 C 1.0437(8) 0.2896(5) 0.6278(5) 0.037(5) Uiso 1 1 d D A 1
H6A H 1.056 0.2609 0.6256 0.045 Uiso 1 1 calc R A 1
H6B H 1.0956 0.3045 0.6268 0.045 Uiso 1 1 calc R A 1
C7 C 0.9893(9) 0.3021(6) 0.5829(6) 0.063(6) Uiso 1 1 d D A 1
H7A H 0.9809 0.3312 0.5839 0.076 Uiso 1 1 calc R A 1
H7B H 1.0162 0.2954 0.5498 0.076 Uiso 1 1 calc R A 1
C8 C 0.8630(8) 0.2803(4) 0.4086(5) 0.027(5) Uiso 1 1 d D A 1
C9 C 0.7645(9) 0.3265(4) 0.3725(5) 0.036(5) Uiso 1 1 d D A 1
H9A H 0.7951 0.3511 0.3647 0.043 Uiso 1 1 calc R A 1
H9B H 0.7081 0.3338 0.3822 0.043 Uiso 1 1 calc R A 1
C10 C 0.7644(8) 0.2994(5) 0.3264(6) 0.048(5) Uiso 1 1 d D A 1
H10A H 0.7408 0.3132 0.2962 0.058 Uiso 1 1 calc R A 1
H10B H 0.7307 0.2756 0.3337 0.058 Uiso 1 1 calc R A 1
C11 C 0.8514(8) 0.2869(5) 0.3146(5) 0.043(5) Uiso 1 1 d D A 1
H11A H 0.8508 0.266 0.2878 0.051 Uiso 1 1 calc R A 1
H11B H 0.8816 0.31 0.3007 0.051 Uiso 1 1 calc R A 1
C12 C 0.9690(8) 0.2507(5) 0.3529(6) 0.047(5) Uiso 1 1 d D A 1
H12A H 1.0053 0.2662 0.33 0.057 Uiso 1 1 calc R A 1
H12B H 0.9577 0.2249 0.3359 0.057 Uiso 1 1 calc R A 1
C13 C 1.0130(7) 0.2432(4) 0.4069(4) 0.026(3) Uiso 1 1 d D A 1
H13A H 1.0509 0.2205 0.4037 0.031 Uiso 1 1 calc R A 1
H13B H 1.0451 0.2669 0.4165 0.031 Uiso 1 1 calc R A 1
C14 C 0.9525(7) 0.2346(4) 0.4482(5) 0.034(4) Uiso 1 1 d D A 1
H14A H 0.928 0.2083 0.4415 0.041 Uiso 1 1 calc R A 1
H14B H 0.9813 0.2332 0.4818 0.041 Uiso 1 1 calc R A 1
Cu1B Cu 0.3381(8) 0.6029(4) 0.7541(5) 0.031(3) Uani 0.60(11) 1 d P B 2
Cu1T Cu 0.369(8) 0.6033(6) 0.7536(7) 0.074(14) Uani 0.40(11) 1 d P B 2
I1B I 0.17991(8) 0.59496(5) 0.75052(6) 0.0441(5) Uani 1 1 d . B 2
N1B N 0.3966(8) 0.6135(4) 0.8253(5) 0.042(4) Uiso 1 1 d D B 2
N2B N 0.3051(8) 0.5690(4) 0.8632(5) 0.038(5) Uiso 1 1 d D B 2
H2B1 H 0.2903 0.56 0.8327 0.045 Uiso 1 1 calc R B 2
N3B N 0.3946(7) 0.6044(4) 0.9135(5) 0.029(4) Uiso 1 1 d D B 2
N4B N 0.4040(8) 0.5968(5) 0.6897(5) 0.042(4) Uiso 1 1 d D B 2
N5B N 0.3055(7) 0.6207(4) 0.6407(5) 0.043(5) Uiso 1 1 d D B 2
H5B1 H 0.2854 0.6298 0.6699 0.052 Uiso 1 1 calc R B 2
N6B N 0.4194(7) 0.5949(4) 0.5992(5) 0.033(5) Uiso 1 1 d D B 2
C1B C 0.3670(9) 0.5971(5) 0.8667(5) 0.030(5) Uiso 1 1 d D B 2
C2B C 0.2632(9) 0.5538(5) 0.9108(5) 0.041(5) Uiso 1 1 d D B 2
H2B1 H 0.2042 0.5514 0.9038 0.049 Uiso 1 1 calc R B 2
H2B2 H 0.2842 0.5269 0.9189 0.049 Uiso 1 1 calc R B 2
C3B C 0.2751(7) 0.5796(4) 0.9563(5) 0.033(4) Uiso 1 1 d D B 2
H3B1 H 0.255 0.5661 0.9878 0.039 Uiso 1 1 calc R B 2
H3B2 H 0.244 0.6046 0.9519 0.039 Uiso 1 1 calc R B 2
C4B C 0.3638(8) 0.5888(5) 0.9620(5) 0.043(5) Uiso 1 1 d D B 2
H4B1 H 0.3718 0.6086 0.9898 0.051 Uiso 1 1 calc R B 2
H4B2 H 0.3939 0.5644 0.9714 0.051 Uiso 1 1 calc R B 2
C5B C 0.4735(8) 0.6256(5) 0.9209(6) 0.035(5) Uiso 1 1 d D B 2
H5B1 H 0.4628 0.6524 0.9351 0.042 Uiso 1 1 calc R B 2
H5B2 H 0.5072 0.6109 0.9462 0.042 Uiso 1 1 calc R B 2
C6B C 0.5161(9) 0.6292(6) 0.8748(6) 0.069(7) Uiso 1 1 d D B 2
H6B1 H 0.5371 0.603 0.8638 0.082 Uiso 1 1 calc R B 2
H6B2 H 0.5628 0.6474 0.8793 0.082 Uiso 1 1 calc R B 2
C7B C 0.4573(9) 0.6458(5) 0.8338(6) 0.055(6) Uiso 1 1 d D B 2
H7B1 H 0.4303 0.6702 0.8465 0.066 Uiso 1 1 calc R B 2
H7B2 H 0.4867 0.652 0.8014 0.066 Uiso 1 1 calc R B 2
C8B C 0.3765(9) 0.6032(6) 0.6432(6) 0.049(6) Uiso 1 1 d D B 2
C9B C 0.2584(9) 0.6264(6) 0.5963(6) 0.071(6) Uiso 1 1 d D B 2
H9B1 H 0.2258 0.6509 0.5999 0.085 Uiso 1 1 calc R B 2
H9B2 H 0.2205 0.6038 0.5919 0.085 Uiso 1 1 calc R B 2
C10B C 0.3131(11) 0.6296(6) 0.5499(7) 0.083(8) Uiso 1 1 d D B 2
H10C H 0.2801 0.6277 0.518 0.1 Uiso 1 1 calc R B 2
H10D H 0.3408 0.6557 0.55 0.1 Uiso 1 1 calc R B 2
C11B C 0.3740(10) 0.5978(6) 0.5503(6) 0.061(6) Uiso 1 1 d D B 2
H11C H 0.4131 0.6024 0.5218 0.074 Uiso 1 1 calc R B 2
H11D H 0.3464 0.5722 0.5436 0.074 Uiso 1 1 calc R B 2
C12B C 0.4944(8) 0.5740(6) 0.5962(6) 0.042(6) Uiso 1 1 d D B 2
H12C H 0.5299 0.586 0.5695 0.05 Uiso 1 1 calc R B 2
H12D H 0.4847 0.5458 0.587 0.05 Uiso 1 1 calc R B 2
C13B C 0.5367(10) 0.5770(8) 0.6518(6) 0.101(9) Uiso 1 1 d D B 2
H13C H 0.5718 0.5534 0.6565 0.122 Uiso 1 1 calc R B 2
H13D H 0.5725 0.6006 0.652 0.122 Uiso 1 1 calc R B 2
C14B C 0.4822(8) 0.5797(6) 0.6960(6) 0.053(5) Uiso 1 1 d D B 2
H14C H 0.4744 0.5525 0.7096 0.064 Uiso 1 1 calc R B 2
H14D H 0.5108 0.595 0.7232 0.064 Uiso 1 1 calc R B 2
Cu1C Cu 0.8378(3) 0.52015(14) 0.52295(19) 0.0415(18) Uani 0.560(7) 1 d P C 3
Cu1U Cu 0.9192(4) 0.51970(19) 0.5111(3) 0.046(2) Uani 0.440(7) 1 d P C 3
I1C I 0.67300(8) 0.52691(5) 0.52298(7) 0.0559(5) Uani 1 1 d . C 3
N1C N 0.9164(8) 0.5292(5) 0.5856(5) 0.060(5) Uiso 1 1 d D C 3
N2C N 0.8072(8) 0.5056(5) 0.6383(5) 0.078(6) Uiso 1 1 d D C 3
H2C H 0.7825 0.4929 0.613 0.093 Uiso 1 1 calc R C 3
N3C N 0.9247(7) 0.5280(4) 0.6744(5) 0.037(4) Uiso 1 1 d D C 3
N4C N 0.8875(7) 0.5113(3) 0.4540(4) 0.037(3) Uiso 1 1 d D C 3
N5C N 0.8003(7) 0.5531(4) 0.4172(5) 0.036(4) Uiso 1 1 d D C 3
H5C H 0.7818 0.5563 0.4489 0.043 Uiso 1 1 calc R C 3
N6C N 0.8915(7) 0.5209(4) 0.3620(5) 0.036(4) Uiso 1 1 d D C 3
C1C C 0.8857(7) 0.5224(4) 0.6304(5) 0.024(4) Uiso 1 1 d D C 3
C2C C 0.7663(7) 0.5098(5) 0.6908(5) 0.051(4) Uiso 1 1 d D C 3
H2C1 H 0.7486 0.5376 0.696 0.061 Uiso 1 1 calc R C 3
H2C2 H 0.7176 0.4925 0.6924 0.061 Uiso 1 1 calc R C 3
C3C C 0.8246(8) 0.4983(5) 0.7320(6) 0.068(5) Uiso 1 1 d D C 3
H3C1 H 0.7988 0.4995 0.7666 0.082 Uiso 1 1 calc R C 3
H3C2 H 0.846 0.4711 0.7263 0.082 Uiso 1 1 calc R C 3
C4C C 0.8896(9) 0.5281(5) 0.7272(5) 0.061(5) Uiso 1 1 d D C 3
H4C1 H 0.933 0.5224 0.7526 0.073 Uiso 1 1 calc R C 3
H4C2 H 0.8672 0.5547 0.7348 0.073 Uiso 1 1 calc R C 3
C5C C 1.0011(8) 0.5501(6) 0.6750(6) 0.047(6) Uiso 1 1 d D C 3
H5C1 H 0.9894 0.5789 0.675 0.056 Uiso 1 1 calc R C 3
H5C2 H 1.0316 0.5438 0.7069 0.056 Uiso 1 1 calc R C 3
C6C C 1.0469(8) 0.5410(5) 0.6336(5) 0.043(5) Uiso 1 1 d D C 3
H6C1 H 1.0628 0.5127 0.635 0.051 Uiso 1 1 calc R C 3
H6C2 H 1.097 0.5572 0.6335 0.051 Uiso 1 1 calc R C 3
C7C C 0.9986(10) 0.5488(7) 0.5847(6) 0.095(8) Uiso 1 1 d D C 3
H7C1 H 0.9913 0.5778 0.5805 0.114 Uiso 1 1 calc R C 3
H7C2 H 1.0296 0.539 0.5546 0.114 Uiso 1 1 calc R C 3
C8C C 0.8613(8) 0.5284(4) 0.4105(5) 0.022(4) Uiso 1 1 d D C 3
C9C C 0.7621(9) 0.5750(4) 0.3769(5) 0.037(4) Uiso 1 1 d D C 3
H9C1 H 0.7927 0.5998 0.37 0.044 Uiso 1 1 calc R C 3
H9C2 H 0.7058 0.5821 0.3868 0.044 Uiso 1 1 calc R C 3
C10C C 0.7617(8) 0.5486(5) 0.3291(6) 0.059(5) Uiso 1 1 d D C 3
H10E H 0.7286 0.5245 0.3355 0.071 Uiso 1 1 calc R C 3
H10F H 0.7379 0.5631 0.2994 0.071 Uiso 1 1 calc R C 3
C11C C 0.8486(9) 0.5371(6) 0.3174(6) 0.061(5) Uiso 1 1 d D C 3
H11E H 0.8489 0.5172 0.2893 0.074 Uiso 1 1 calc R C 3
H11F H 0.8783 0.5608 0.3049 0.074 Uiso 1 1 calc R C 3
C12C C 0.9691(9) 0.5011(6) 0.3526(6) 0.075(7) Uiso 1 1 d D C 3
H12E H 1.005 0.5185 0.3317 0.09 Uiso 1 1 calc R C 3
H12F H 0.9602 0.4761 0.3333 0.09 Uiso 1 1 calc R C 3
C13C C 1.0106(8) 0.4919(5) 0.4074(5) 0.049(4) Uiso 1 1 d D C 3
H13E H 1.0482 0.4691 0.4035 0.059 Uiso 1 1 calc R C 3
H13F H 1.0432 0.5152 0.4182 0.059 Uiso 1 1 calc R C 3
C14C C 0.9512(8) 0.4827(4) 0.4481(5) 0.053(5) Uiso 1 1 d D C 3
H14E H 0.9263 0.4566 0.4404 0.063 Uiso 1 1 calc R C 3
H14F H 0.9805 0.4802 0.4814 0.063 Uiso 1 1 calc R C 3
Cu1D Cu 0.92398(14) 0.77067(9) 0.50466(12) 0.0290(7) Uani 1 1 d . D 4
I1D I 0.65995(8) 0.78368(5) 0.51039(6) 0.0403(4) Uani 1 1 d . E 4
N1D N 0.9409(7) 0.7826(4) 0.5739(5) 0.024(4) Uiso 1 1 d D D 4
N2D N 0.8223(7) 0.7527(4) 0.6000(5) 0.034(4) Uiso 1 1 d D D 4
H2D H 0.8155 0.7445 0.568 0.041 Uiso 1 1 calc R D 4
N3D N 0.9070(7) 0.7798(5) 0.6610(5) 0.033(4) Uiso 1 1 d D D 4
N4D N 0.9105(7) 0.7609(4) 0.4335(5) 0.035(4) Uiso 1 1 d D D 4
N5D N 0.8140(6) 0.8081(3) 0.4192(5) 0.026(4) Uiso 1 1 d D D 4
H5D H 0.8034 0.8071 0.4525 0.031 Uiso 1 1 calc R D 4
N6D N 0.8848(8) 0.7835(4) 0.3483(5) 0.034(5) Uiso 1 1 d D D 4
C1D C 0.8928(8) 0.7744(5) 0.6116(5) 0.014(4) Uiso 1 1 d D D 4
C2D C 0.7583(10) 0.7428(6) 0.6387(7) 0.063(7) Uiso 1 1 d D D 4
H2D1 H 0.7041 0.7425 0.622 0.075 Uiso 1 1 calc R D 4
H2D2 H 0.7687 0.7163 0.6538 0.075 Uiso 1 1 calc R D 4
C3D C 0.7610(9) 0.7735(6) 0.6794(7) 0.057(6) Uiso 1 1 d D D 4
H3D1 H 0.7205 0.7675 0.7065 0.069 Uiso 1 1 calc R D 4
H3D2 H 0.7477 0.7998 0.6644 0.069 Uiso 1 1 calc R D 4
C4D C 0.8453(9) 0.7744(7) 0.7025(6) 0.075(7) Uiso 1 1 d D D 4
H4D1 H 0.8493 0.7965 0.7276 0.091 Uiso 1 1 calc R D 4
H4D2 H 0.8558 0.7492 0.7211 0.091 Uiso 1 1 calc R D 4
C5D C 0.9867(8) 0.7958(6) 0.6778(6) 0.036(6) Uiso 1 1 d D D 4
H5D1 H 0.9806 0.8244 0.6856 0.044 Uiso 1 1 calc R D 4
H5D2 H 1.0034 0.7823 0.7101 0.044 Uiso 1 1 calc R D 4
C6D C 1.0479(8) 0.7910(5) 0.6408(5) 0.025(5) Uiso 1 1 d D D 4
H6D1 H 1.0655 0.7629 0.6402 0.031 Uiso 1 1 calc R D 4
H6D2 H 1.0954 0.8074 0.6504 0.031 Uiso 1 1 calc R D 4
C7D C 1.0188(9) 0.8028(6) 0.5872(6) 0.049(6) Uiso 1 1 d D D 4
H7D1 H 1.0109 0.8319 0.5859 0.059 Uiso 1 1 calc R D 4
H7D2 H 1.0608 0.7957 0.5614 0.059 Uiso 1 1 calc R D 4
C8D C 0.8704(8) 0.7843(4) 0.4009(5) 0.017(4) Uiso 1 1 d D D 4
C9D C 0.7687(10) 0.8356(5) 0.3882(6) 0.035(5) Uiso 1 1 d D D 4
H9D1 H 0.7996 0.8607 0.3844 0.042 Uiso 1 1 calc R D 4
H9D2 H 0.7161 0.8417 0.405 0.042 Uiso 1 1 calc R D 4
C10D C 0.7540(9) 0.8173(6) 0.3357(6) 0.053(6) Uiso 1 1 d D D 4
H10G H 0.7262 0.8366 0.313 0.064 Uiso 1 1 calc R D 4
H10H H 0.7185 0.7937 0.3393 0.064 Uiso 1 1 calc R D 4
C11D C 0.8349(8) 0.8052(5) 0.3119(5) 0.028(4) Uiso 1 1 d D D 4
H11G H 0.8247 0.7884 0.2811 0.033 Uiso 1 1 calc R D 4
H11H H 0.8644 0.8293 0.3004 0.033 Uiso 1 1 calc R D 4
C12D C 0.9545(8) 0.7653(5) 0.3243(6) 0.037(5) Uiso 1 1 d D D 4
H12G H 0.9825 0.7848 0.3019 0.045 Uiso 1 1 calc R D 4
H12H H 0.9368 0.7428 0.3024 0.045 Uiso 1 1 calc R D 4
C13D C 1.0155(9) 0.7498(7) 0.3681(7) 0.058(7) Uiso 1 1 d D D 4
H13G H 1.0526 0.7295 0.3536 0.07 Uiso 1 1 calc R D 4
H13H H 1.0488 0.7721 0.3812 0.07 Uiso 1 1 calc R D 4
C14D C 0.9669(10) 0.7324(5) 0.4110(7) 0.047(6) Uiso 1 1 d D D 4
H14G H 0.9358 0.7093 0.3978 0.057 Uiso 1 1 calc R D 4
H14H H 1.0043 0.7227 0.4382 0.057 Uiso 1 1 calc R D 4
Cu1E Cu 0.07753(15) 0.60001(9) 0.27298(12) 0.0346(7) Uani 1 1 d . F 5
I1E I 0.33610(9) 0.58360(5) 0.26652(7) 0.0547(5) Uani 1 1 d . G 5
N1E N 0.0808(7) 0.6078(4) 0.3426(4) 0.024(4) Uiso 1 1 d D F 5
N2E N 0.1777(7) 0.5594(4) 0.3594(5) 0.029(4) Uiso 1 1 d D F 5
H2E H 0.1804 0.5541 0.3262 0.034 Uiso 1 1 calc R F 5
N3E N 0.1126(7) 0.5900(4) 0.4270(5) 0.025(4) Uiso 1 1 d D F 5
N4E N 0.0613(8) 0.5897(5) 0.2026(5) 0.037(5) Uiso 1 1 d D F 5
N5E N 0.1810(7) 0.6172(4) 0.1775(5) 0.041(5) Uiso 1 1 d D F 5
H5E H 0.1935 0.6198 0.2103 0.049 Uiso 1 1 calc R F 5
N6E N 0.0909(7) 0.5938(4) 0.1139(5) 0.031(4) Uiso 1 1 d D F 5
C1E C 0.1211(10) 0.5874(5) 0.3764(5) 0.035(6) Uiso 1 1 d D F 5
C2E C 0.2332(10) 0.5382(5) 0.3949(6) 0.046(6) Uiso 1 1 d D F 5
H2E1 H 0.2862 0.534 0.3776 0.055 Uiso 1 1 calc R F 5
H2E2 H 0.21 0.5118 0.4032 0.055 Uiso 1 1 calc R F 5
C3E C 0.2462(9) 0.5607(5) 0.4435(6) 0.038(5) Uiso 1 1 d D F 5
H3E1 H 0.278 0.585 0.4363 0.045 Uiso 1 1 calc R F 5
H3E2 H 0.2773 0.5442 0.4683 0.045 Uiso 1 1 calc R F 5
C4E C 0.1653(10) 0.5715(6) 0.4661(6) 0.055(7) Uiso 1 1 d D F 5
H4E1 H 0.1385 0.5473 0.4797 0.066 Uiso 1 1 calc R F 5
H4E2 H 0.1733 0.5902 0.4952 0.066 Uiso 1 1 calc R F 5
C5E C 0.0376(9) 0.6079(6) 0.4483(6) 0.047(6) Uiso 1 1 d D F 5
H5E1 H 0.01 0.588 0.4702 0.057 Uiso 1 1 calc R F 5
H5E2 H 0.0532 0.6304 0.4708 0.057 Uiso 1 1 calc R F 5
C6E C -0.0170(8) 0.6215(5) 0.4120(5) 0.029(4) Uiso 1 1 d D F 5
H6E1 H -0.0536 0.6414 0.4277 0.035 Uiso 1 1 calc R F 5
H6E2 H -0.0507 0.5991 0.3993 0.035 Uiso 1 1 calc R F 5
C7E C 0.0298(9) 0.6402(4) 0.3667(6) 0.027(5) Uiso 1 1 d D F 5
H7E1 H -0.0087 0.6511 0.3409 0.032 Uiso 1 1 calc R F 5
H7E2 H 0.0651 0.662 0.3792 0.032 Uiso 1 1 calc R F 5
C8E C 0.1102(10) 0.6009(6) 0.1644(6) 0.042(6) Uiso 1 1 d D F 5
C9E C 0.2367(8) 0.6304(5) 0.1391(5) 0.030(5) Uiso 1 1 d D F 5
H9E1 H 0.292 0.6322 0.154 0.036 Uiso 1 1 calc R F 5
H9E2 H 0.2208 0.6572 0.127 0.036 Uiso 1 1 calc R F 5
C10E C 0.2371(8) 0.6020(5) 0.0941(6) 0.045(5) Uiso 1 1 d D F 5
H10I H 0.2729 0.6124 0.0665 0.054 Uiso 1 1 calc R F 5
H10J H 0.259 0.576 0.1054 0.054 Uiso 1 1 calc R F 5
C11E C 0.1525(7) 0.5965(5) 0.0732(5) 0.037(5) Uiso 1 1 d D F 5
H11I H 0.1391 0.6191 0.0503 0.045 Uiso 1 1 calc R F 5
H11J H 0.1508 0.5719 0.0521 0.045 Uiso 1 1 calc R F 5
C12E C 0.0139(8) 0.5780(6) 0.0958(6) 0.038(6) Uiso 1 1 d D F 5
H12I H 0.0206 0.55 0.0851 0.046 Uiso 1 1 calc R F 5
H12J H -0.0054 0.5934 0.0656 0.046 Uiso 1 1 calc R F 5
C13E C -0.0510(7) 0.5809(4) 0.1418(5) 0.022(4) Uiso 1 1 d D F 5
H13I H -0.0691 0.6087 0.1462 0.026 Uiso 1 1 calc R F 5
H13J H -0.0992 0.5644 0.1339 0.026 Uiso 1 1 calc R F 5
C14E C -0.0105(8) 0.5665(5) 0.1900(5) 0.024(4) Uiso 1 1 d D F 5
H14I H -0.0496 0.568 0.219 0.029 Uiso 1 1 calc R F 5
H14J H 0.0053 0.5384 0.1855 0.029 Uiso 1 1 calc R F 5
Cu1F Cu 0.0865(3) 0.34752(12) 0.26635(18) 0.0340(16) Uani 0.715(10) 1 d P H 6
Cu1X Cu 0.1516(8) 0.3474(2) 0.2571(3) 0.040(4) Uani 0.285(10) 1 d P H 6
I1F I 0.32192(8) 0.33046(5) 0.25903(6) 0.0474(4) Uani 1 1 d . H 6
N1F N 0.0854(6) 0.3576(3) 0.3344(4) 0.030(3) Uiso 1 1 d D H 6
N2F N 0.1805(6) 0.3119(3) 0.3649(4) 0.027(4) Uiso 1 1 d D H 6
H2F H 0.1901 0.3036 0.3332 0.033 Uiso 1 1 calc R H 6
N3F N 0.0984(6) 0.3465(3) 0.4217(4) 0.025(3) Uiso 1 1 d D H 6
N4F N 0.0747(7) 0.3377(4) 0.1952(5) 0.039(4) Uiso 1 1 d D H 6
N5F N 0.1848(7) 0.3688(4) 0.1662(5) 0.060(4) Uiso 1 1 d D H 6
H5F H 0.1978 0.3718 0.199 0.072 Uiso 1 1 calc R H 6
N6F N 0.0888(7) 0.3472(4) 0.1048(5) 0.037(4) Uiso 1 1 d D H 6
C1F C 0.1199(8) 0.3398(4) 0.3733(5) 0.025(4) Uiso 1 1 d D H 6
C2F C 0.2306(9) 0.2953(4) 0.4090(5) 0.042(5) Uiso 1 1 d D H 6
H2F1 H 0.2103 0.2685 0.418 0.05 Uiso 1 1 calc R H 6
H2F2 H 0.288 0.2927 0.3978 0.05 Uiso 1 1 calc R H 6
C3F C 0.2265(7) 0.3211(4) 0.4552(5) 0.034(4) Uiso 1 1 d D H 6
H3F1 H 0.2575 0.3458 0.4487 0.04 Uiso 1 1 calc R H 6
H3F2 H 0.2517 0.3073 0.4849 0.04 Uiso 1 1 calc R H 6
C4F C 0.1399(7) 0.3312(4) 0.4677(5) 0.032(4) Uiso 1 1 d D H 6
H4F1 H 0.1114 0.3072 0.4804 0.039 Uiso 1 1 calc R H 6
H4F2 H 0.1385 0.3514 0.4954 0.039 Uiso 1 1 calc R H 6
C5F C 0.0199(7) 0.3649(4) 0.4347(5) 0.035(4) Uiso 1 1 d D H 6
H5F1 H -0.011 0.3467 0.4575 0.042 Uiso 1 1 calc R H 6
H5F2 H 0.03 0.3897 0.4542 0.042 Uiso 1 1 calc R H 6
C6F C -0.0275(7) 0.3737(5) 0.3910(5) 0.049(4) Uiso 1 1 d D H 6
H6F1 H -0.0698 0.3935 0.4 0.059 Uiso 1 1 calc R H 6
H6F2 H -0.0547 0.3494 0.3783 0.059 Uiso 1 1 calc R H 6
C7F C 0.0288(8) 0.3903(4) 0.3496(5) 0.039(4) Uiso 1 1 d D H 6
H7F1 H -0.0032 0.3993 0.3194 0.047 Uiso 1 1 calc R H 6
H7F2 H 0.0599 0.4132 0.3634 0.047 Uiso 1 1 calc R H 6
C8F C 0.1168(9) 0.3506(5) 0.1549(5) 0.035(5) Uiso 1 1 d D H 6
C9F C 0.2383(10) 0.3838(5) 0.1283(6) 0.080(6) Uiso 1 1 d D H 6
H9F1 H 0.2952 0.3811 0.1404 0.096 Uiso 1 1 calc R H 6
H9F2 H 0.2272 0.4124 0.1229 0.096 Uiso 1 1 calc R H 6
C10F C 0.2285(10) 0.3625(7) 0.0790(7) 0.120(9) Uiso 1 1 d D H 6
H10K H 0.2568 0.3367 0.082 0.144 Uiso 1 1 calc R H 6
H10L H 0.2565 0.3779 0.0517 0.144 Uiso 1 1 calc R H 6
C11F C 0.1424(8) 0.3547(5) 0.0612(5) 0.061(5) Uiso 1 1 d D H 6
H11K H 0.1222 0.3779 0.0415 0.074 Uiso 1 1 calc R H 6
H11L H 0.142 0.3314 0.0378 0.074 Uiso 1 1 calc R H 6
C12F C 0.0138(7) 0.3285(5) 0.0910(5) 0.039(5) Uiso 1 1 d D H 6
H12K H 0.0238 0.3007 0.0804 0.046 Uiso 1 1 calc R H 6
H12L H -0.0114 0.3427 0.0616 0.046 Uiso 1 1 calc R H 6
C13F C -0.0450(8) 0.3296(5) 0.1394(5) 0.037(5) Uiso 1 1 d D H 6
H13K H -0.0649 0.357 0.1452 0.045 Uiso 1 1 calc R H 6
H13L H -0.0926 0.3122 0.1333 0.045 Uiso 1 1 calc R H 6
C14F C 0.0011(8) 0.3156(5) 0.1855(6) 0.047(5) Uiso 1 1 d D H 6
H14K H -0.0345 0.3175 0.2163 0.057 Uiso 1 1 calc R H 6
H14L H 0.0152 0.2873 0.1807 0.057 Uiso 1 1 calc R H 6
Cu1G Cu 0.42251(16) 0.35558(9) 0.76883(14) 0.0281(9) Uani 0.844(5) 1 d P I 7
Cu1Y Cu 0.3312(9) 0.3584(5) 0.7504(7) 0.067(6) Uiso 0.156(5) 1 d P I 7
I1G I 0.16329(8) 0.34664(5) 0.76116(6) 0.0515(5) Uani 1 1 d . I 7
N1G N 0.4164(6) 0.3662(3) 0.8385(4) 0.018(3) Uiso 1 1 d D I 7
N2G N 0.3169(6) 0.3184(3) 0.8530(5) 0.028(4) Uiso 1 1 d D I 7
H2G H 0.3117 0.3157 0.8193 0.033 Uiso 1 1 calc R I 7
N3G N 0.3839(6) 0.3462(4) 0.9231(4) 0.024(3) Uiso 1 1 d D I 7
N4G N 0.4465(6) 0.3427(3) 0.7005(4) 0.025(3) Uiso 1 1 d D I 7
N5G N 0.3245(5) 0.3682(3) 0.6701(4) 0.027(3) Uiso 1 1 d D I 7
H5G H 0.3107 0.3736 0.7022 0.032 Uiso 1 1 calc R I 7
N6G N 0.4125(6) 0.3400(3) 0.6111(4) 0.018(3) Uiso 1 1 d D I 7
C1G C 0.3753(8) 0.3454(4) 0.8722(5) 0.022(4) Uiso 1 1 d D I 7
C2G C 0.2641(10) 0.2944(5) 0.8872(6) 0.046(5) Uiso 1 1 d D I 7
H2G1 H 0.2911 0.2689 0.8952 0.055 Uiso 1 1 calc R I 7
H2G2 H 0.2121 0.2886 0.8694 0.055 Uiso 1 1 calc R I 7
C3G C 0.2479(7) 0.3164(4) 0.9357(5) 0.035(4) Uiso 1 1 d D I 7
H3G1 H 0.2172 0.2992 0.9598 0.042 Uiso 1 1 calc R I 7
H3G2 H 0.2141 0.34 0.9281 0.042 Uiso 1 1 calc R I 7
C4G C 0.3259(8) 0.3291(5) 0.9604(5) 0.059(5) Uiso 1 1 d D I 7
H4G1 H 0.3138 0.349 0.9874 0.071 Uiso 1 1 calc R I 7
H4G2 H 0.3513 0.3059 0.9774 0.071 Uiso 1 1 calc R I 7
C5G C 0.4583(7) 0.3637(5) 0.9456(5) 0.037(4) Uiso 1 1 d D I 7
H5G1 H 0.443 0.3868 0.9674 0.044 Uiso 1 1 calc R I 7
H5G2 H 0.4849 0.3438 0.9682 0.044 Uiso 1 1 calc R I 7
C6G C 0.5139(6) 0.3762(4) 0.9073(4) 0.023(3) Uiso 1 1 d D I 7
H6G1 H 0.544 0.3529 0.894 0.028 Uiso 1 1 calc R I 7
H6G2 H 0.5538 0.3947 0.9228 0.028 Uiso 1 1 calc R I 7
C7G C 0.4697(7) 0.3970(3) 0.8624(4) 0.017(3) Uiso 1 1 d D I 7
H7G1 H 0.4368 0.4195 0.8753 0.02 Uiso 1 1 calc R I 7
H7G2 H 0.5094 0.4071 0.8369 0.02 Uiso 1 1 calc R I 7
C8G C 0.3950(8) 0.3507(5) 0.6618(5) 0.035(5) Uiso 1 1 d D I 7
C9G C 0.2682(7) 0.3791(4) 0.6293(4) 0.029(3) Uiso 1 1 d D I 7
H9G1 H 0.2852 0.4046 0.6136 0.034 Uiso 1 1 calc R I 7
H9G2 H 0.2129 0.3826 0.6438 0.034 Uiso 1 1 calc R I 7
C10G C 0.2670(7) 0.3469(5) 0.5884(6) 0.045(5) Uiso 1 1 d D I 7
H10M H 0.2471 0.3217 0.6034 0.053 Uiso 1 1 calc R I 7
H10N H 0.2305 0.3546 0.5597 0.053 Uiso 1 1 calc R I 7
C11G C 0.3528(6) 0.3421(4) 0.5692(4) 0.033(4) Uiso 1 1 d D I 7
H11M H 0.3562 0.3176 0.5482 0.039 Uiso 1 1 calc R I 7
H11N H 0.3664 0.3648 0.5464 0.039 Uiso 1 1 calc R I 7
C12G C 0.4902(7) 0.3250(5) 0.5946(6) 0.034(5) Uiso 1 1 d D I 7
H12M H 0.5087 0.3397 0.5637 0.041 Uiso 1 1 calc R I 7
H12N H 0.485 0.2966 0.5852 0.041 Uiso 1 1 calc R I 7
C13G C 0.5542(9) 0.3296(7) 0.6389(6) 0.062(7) Uiso 1 1 d D I 7
H13M H 0.6016 0.3123 0.6319 0.074 Uiso 1 1 calc R I 7
H13N H 0.5735 0.3574 0.6403 0.074 Uiso 1 1 calc R I 7
C14G C 0.5173(7) 0.3187(4) 0.6878(5) 0.024(4) Uiso 1 1 d D I 7
H14M H 0.501 0.2905 0.6865 0.029 Uiso 1 1 calc R I 7
H14N H 0.5583 0.3217 0.7156 0.029 Uiso 1 1 calc R I 7
Cu1H Cu 0.41786(15) 0.47174(9) 0.50603(13) 0.0342(8) Uani 0.964(4) 1 d P J 8
Cu1Z Cu 0.318(3) 0.4758(15) 0.514(2) 0.04 Uiso 0.036(4) 1 d P J 8
I1H I 0.17226(8) 0.45285(5) 0.51234(6) 0.0409(4) Uani 1 1 d . J 8
N1H N 0.4363(7) 0.4638(4) 0.5759(5) 0.030(4) Uiso 1 1 d D J 8
N2H N 0.3198(6) 0.4974(4) 0.5988(5) 0.032(4) Uiso 1 1 d D J 8
H2H H 0.3129 0.5026 0.5658 0.038 Uiso 1 1 calc R J 8
N3H N 0.4018(7) 0.4742(4) 0.6630(5) 0.034(4) Uiso 1 1 d D J 8
N4H N 0.4150(8) 0.4828(4) 0.4348(5) 0.042(5) Uiso 1 1 d D J 8
N5H N 0.3163(7) 0.4375(4) 0.4145(5) 0.037(5) Uiso 1 1 d D J 8
H5H H 0.3031 0.4374 0.4475 0.045 Uiso 1 1 calc R J 8
N6H N 0.3939(7) 0.4641(4) 0.3471(5) 0.028(4) Uiso 1 1 d D J 8
C1H C 0.3889(8) 0.4761(5) 0.6126(5) 0.020(5) Uiso 1 1 d D J 8
C2H C 0.2575(10) 0.5121(5) 0.6346(6) 0.058(6) Uiso 1 1 d D J 8
H2H1 H 0.2036 0.5115 0.6176 0.069 Uiso 1 1 calc R J 8
H2H2 H 0.2697 0.5399 0.6443 0.069 Uiso 1 1 calc R J 8
C3H C 0.2560(7) 0.4868(5) 0.6816(5) 0.039(4) Uiso 1 1 d D J 8
H3H1 H 0.236 0.46 0.6727 0.047 Uiso 1 1 calc R J 8
H3H2 H 0.2189 0.4985 0.7076 0.047 Uiso 1 1 calc R J 8
C4H C 0.3411(7) 0.4842(5) 0.7032(5) 0.053(5) Uiso 1 1 d D J 8
H4H1 H 0.3558 0.5099 0.7192 0.063 Uiso 1 1 calc R J 8
H4H2 H 0.3425 0.4637 0.7306 0.063 Uiso 1 1 calc R J 8
C5H C 0.4805(8) 0.4584(6) 0.6811(6) 0.044(6) Uiso 1 1 d D J 8
H5H1 H 0.498 0.4736 0.7119 0.053 Uiso 1 1 calc R J 8
H5H2 H 0.473 0.4304 0.6918 0.053 Uiso 1 1 calc R J 8
C6H C 0.5417(9) 0.4602(6) 0.6439(6) 0.052(6) Uiso 1 1 d D J 8
H6H1 H 0.5896 0.4449 0.6558 0.063 Uiso 1 1 calc R J 8
H6H2 H 0.5587 0.4881 0.6388 0.063 Uiso 1 1 calc R J 8
C7H C 0.5113(9) 0.4431(6) 0.5928(6) 0.050(6) Uiso 1 1 d D J 8
H7H1 H 0.5539 0.4461 0.5661 0.06 Uiso 1 1 calc R J 8
H7H2 H 0.4999 0.4144 0.597 0.06 Uiso 1 1 calc R J 8
C8H C 0.3754(9) 0.4613(5) 0.3990(5) 0.027(5) Uiso 1 1 d D J 8
C9H C 0.2726(8) 0.4116(4) 0.3801(5) 0.026(4) Uiso 1 1 d D J 8
H9H1 H 0.2198 0.404 0.3956 0.031 Uiso 1 1 calc R J 8
H9H2 H 0.3044 0.3872 0.3737 0.031 Uiso 1 1 calc R J 8
C10H C 0.2588(8) 0.4335(5) 0.3301(5) 0.040(5) Uiso 1 1 d D J 8
H10O H 0.2245 0.4572 0.3363 0.048 Uiso 1 1 calc R J 8
H10P H 0.2303 0.4161 0.3052 0.048 Uiso 1 1 calc R J 8
C11H C 0.3400(8) 0.4459(5) 0.3086(5) 0.041(5) Uiso 1 1 d D J 8
H11O H 0.3674 0.4223 0.2939 0.049 Uiso 1 1 calc R J 8
H11P H 0.331 0.465 0.2801 0.049 Uiso 1 1 calc R J 8
C12H C 0.4656(8) 0.4828(5) 0.3264(5) 0.043(5) Uiso 1 1 d D J 8
H12O H 0.4501 0.5069 0.3068 0.052 Uiso 1 1 calc R J 8
H12P H 0.4938 0.4644 0.3026 0.052 Uiso 1 1 calc R J 8
C13H C 0.5244(8) 0.4946(5) 0.3727(6) 0.043(5) Uiso 1 1 d D J 8
H13O H 0.5547 0.4709 0.3847 0.051 Uiso 1 1 calc R J 8
H13P H 0.5643 0.5147 0.361 0.051 Uiso 1 1 calc R J 8
C14H C 0.4749(10) 0.5106(5) 0.4149(6) 0.054(6) Uiso 1 1 d D J 8
H14O H 0.5114 0.5187 0.4435 0.065 Uiso 1 1 calc R J 8
H14P H 0.4465 0.5347 0.4025 0.065 Uiso 1 1 calc R J 8

loop_
_atom_site_aniso_label
_atom_site_aniso_U_11
_atom_site_aniso_U_22
_atom_site_aniso_U_33
_atom_site_aniso_U_23
_atom_site_aniso_U_13
_atom_site_aniso_U_12
Cu1 0.063(7) 0.033(2) 0.025(3) 0.002(2) 0.009(3) 0.003(3)
Cu1S 0.094(17) 0.040(5) 0.030(5) -0.008(4) -0.015(7) 0.017(6)
I1 0.0309(7) 0.0810(11) 0.0396(11) -0.0185(8) 0.0057(7) 0.0008(6)
Cu1B 0.025(10) 0.047(3) 0.021(3) -0.006(3) 0.009(2) -0.004(3)
Cu1T 0.16(4) 0.043(5) 0.019(5) -0.002(4) 0.010(13) 0.004(12)
I1B 0.0287(7) 0.0752(11) 0.0284(10) -0.0126(8) 0.0000(6) -0.0060(6)
Cu1C 0.067(4) 0.035(2) 0.023(3) 0.0064(18) 0.006(2) 0.0050(19)
Cu1U 0.054(5) 0.043(3) 0.040(4) 0.001(3) -0.021(3) -0.004(3)
I1C 0.0447(8) 0.0638(11) 0.0592(13) -0.0101(10) 0.0214(8) 0.0002(7)
Cu1D 0.0318(13) 0.0367(16) 0.0186(16) -0.0055(14) 0.0008(12) 0.0000(11)
I1D 0.0290(7) 0.0662(10) 0.0256(8) -0.0092(7) -0.0018(7) -0.0005(6)
Cu1E 0.0342(14) 0.0423(16) 0.0272(18) 0.0014(15) -0.0050(12) -0.0012(12)
I1E 0.0365(8) 0.0819(12) 0.0456(11) -0.0079(8) 0.0053(7) 0.0189(7)
Cu1F 0.041(4) 0.033(2) 0.028(2) -0.0004(19) -0.014(2) 0.0013(18)
Cu1X 0.050(10) 0.054(5) 0.015(4) -0.004(4) -0.009(5) -0.005(4)
I1F 0.0298(7) 0.0732(10) 0.0391(10) -0.0236(8) 0.0051(7) -0.0023(6)
Cu1G 0.0338(18) 0.0256(17) 0.025(2) 0.0002(16) 0.0034(14) -0.0004(13)
I1G 0.0382(8) 0.0579(10) 0.0584(12) -0.0169(9) -0.0189(8) 0.0053(7)
Cu1H 0.0449(16) 0.0327(17) 0.0251(18) -0.0018(15) -0.0066(14) 0.0034(12)
I1H 0.0372(7) 0.0540(9) 0.0316(9) 0.0016(8) 0.0045(7) -0.0067(6)

loop_
_atom_type_symbol
_atom_type_description
_atom_type_scat_dispersion_real
_atom_type_scat_dispersion_imag
_atom_type_scat_source
C C 0.0033 0.0016 'International Tables Vol C Tables 4.2.6.8 and 6.1.1.4'
H H 0 0 'International Tables Vol C Tables 4.2.6.8 and 6.1.1.4'
Cu Cu 0.3201 1.2651 'International Tables Vol C Tables 4.2.6.8 and 6.1.1.4'
I I -0.4742 1.8119 'International Tables Vol C Tables 4.2.6.8 and 6.1.1.4'
N N 0.0061 0.0033 'International Tables Vol C Tables 4.2.6.8 and 6.1.1.4'

loop_
_geom_angle_atom_site_label_1
_geom_angle_atom_site_label_2
_geom_angle_atom_site_label_3
_geom_angle
_geom_angle_site_symmetry_1
_geom_angle_site_symmetry_3
_geom_angle_publ_flag
N4 Cu1 N1 125.7(9) . . ?
Cu1S Cu1 I1 165.7(9) . . ?
N4 Cu1 I1 114.2(5) . . ?
N1 Cu1 I1 119.9(5) . . ?
N4 Cu1S N1 171.4(13) . . ?
C1 N1 C7 117.3(11) . . ?
C1 N1 Cu1S 148.6(14) . . ?
C7 N1 Cu1S 93.7(13) . . ?
C1 N1 Cu1 123.6(10) . . ?
C7 N1 Cu1 118.7(9) . . ?
C1 N2 C2 122.8(10) . . ?
C1 N3 C5 118.3(11) . . ?
C1 N3 C4 125.0(11) . . ?
C5 N3 C4 115.2(10) . . ?
C8 N4 C14 117.1(10) . . ?
C8 N4 Cu1S 138.4(10) . . ?
C14 N4 Cu1S 98.7(11) . . ?
C8 N4 Cu1 124.9(9) . . ?
C14 N4 Cu1 118.0(8) . . ?
Cu1S N4 Cu1 28.7(8) . . ?
C8 N5 C9 125.8(12) . . ?
C8 N6 C12 122.4(11) . . ?
C8 N6 C11 119.4(10) . . ?
C12 N6 C11 118.0(11) . . ?
N1 C1 N3 125.7(11) . . ?
N1 C1 N2 119.1(11) . . ?
N3 C1 N2 115.2(10) . . ?
N2 C2 C3 106.3(9) . . ?
C2 C3 C4 108.1(11) . . ?
N3 C4 C3 109.1(11) . . ?
C6 C5 N3 112.8(11) . . ?
C5 C6 C7 107.4(11) . . ?
N1 C7 C6 110.4(11) . . ?
N5 C8 N4 115.4(11) . . ?
N5 C8 N6 119.8(11) . . ?
N4 C8 N6 124.7(11) . . ?
N5 C9 C10 106.6(11) . . ?
C9 C10 C11 109.0(12) . . ?
N6 C11 C10 112.3(11) . . ?
N6 C12 C13 110.5(11) . . ?
C14 C13 C12 111.0(9) . . ?
N4 C14 C13 114.3(10) . . ?
N4B Cu1B N1B 119.9(8) . . ?
N4B Cu1B I1B 119.9(7) . . ?
N1B Cu1B I1B 120.2(6) . . ?
N4B Cu1T N1B 147(8) . . ?
C1B N1B C7B 115.9(12) . . ?
C1B N1B Cu1T 129(3) . . ?
C7B N1B Cu1T 115(3) . . ?
C1B N1B Cu1B 118.5(10) . . ?
C7B N1B Cu1B 124.0(10) . . ?
Cu1T N1B Cu1B 13(3) . . ?
C1B N2B C2B 120.8(11) . . ?
C1B N3B C4B 127.5(11) . . ?
C1B N3B C5B 120.4(11) . . ?
C4B N3B C5B 111.4(10) . . ?
C8B N4B C14B 119.3(12) . . ?
C8B N4B Cu1T 137(4) . . ?
C14B N4B Cu1T 104(4) . . ?
C8B N4B Cu1B 124.4(11) . . ?
C14B N4B Cu1B 115.8(10) . . ?
Cu1T N4B Cu1B 14(4) . . ?
C8B N5B C9B 126.5(13) . . ?
C8B N6B C12B 126.5(12) . . ?
C8B N6B C11B 116.1(11) . . ?
C12B N6B C11B 115.1(11) . . ?
N1B C1B N3B 123.5(12) . . ?
N1B C1B N2B 120.5(12) . . ?
N3B C1B N2B 116.0(11) . . ?
C3B C2B N2B 113.2(11) . . ?
C2B C3B C4B 109.1(11) . . ?
N3B C4B C3B 109.2(11) . . ?
C6B C5B N3B 111.7(12) . . ?
C5B C6B C7B 107.9(13) . . ?
N1B C7B C6B 105.0(12) . . ?
N4B C8B N5B 115.4(13) . . ?
N4B C8B N6B 123.7(12) . . ?
N5B C8B N6B 120.7(13) . . ?
N5B C9B C10B 109.6(12) . . ?
C11B C10B C9B 110.5(13) . . ?
C10B C11B N6B 113.6(13) . . ?
N6B C12B C13B 107.1(11) . . ?
C14B C13B C12B 116.4(12) . . ?
N4B C14B C13B 119.4(13) . . ?
N4C Cu1C N1C 117.7(5) . . ?
N4C Cu1C I1C 115.0(4) . . ?
N1C Cu1C I1C 127.0(4) . . ?
N4C Cu1U N1C 159.5(7) . . ?
C1C N1C C7C 116.4(12) . . ?
C1C N1C Cu1U 150.5(11) . . ?
C7C N1C Cu1U 92.0(9) . . ?
C1C N1C Cu1C 115.5(9) . . ?
C7C N1C Cu1C 127.2(9) . . ?
Cu1U N1C Cu1C 39.4(3) . . ?
C1C N2C C2C 119.4(12) . . ?
C1C N3C C5C 119.8(11) . . ?
C1C N3C C4C 127.3(11) . . ?
C5C N3C C4C 108.9(10) . . ?
C8C N4C C14C 115.7(10) . . ?
C8C N4C Cu1U 144.3(11) . . ?
C14C N4C Cu1U 88.8(8) . . ?
C8C N4C Cu1C 124.2(8) . . ?
C14C N4C Cu1C 119.9(8) . . ?
C8C N5C C9C 124.5(12) . . ?
C8C N6C C11C 118.6(10) . . ?
C8C N6C C12C 123.5(11) . . ?
C11C N6C C12C 117.5(11) . . ?
N1C C1C N3C 124.3(11) . . ?
N1C C1C N2C 123.8(11) . . ?
N3C C1C N2C 111.8(10) . . ?
C3C C2C N2C 109.4(11) . . ?
C4C C3C C2C 103.1(11) . . ?
C3C C4C N3C 111.1(11) . . ?
C6C C5C N3C 110.8(13) . . ?
C5C C6C C7C 109.4(13) . . ?
N1C C7C C6C 112.3(12) . . ?
N5C C8C N4C 113.9(11) . . ?
N5C C8C N6C 120.9(11) . . ?
N4C C8C N6C 125.2(10) . . ?
N5C C9C C10C 107.1(11) . . ?
C11C C10C C9C 107.9(11) . . ?
N6C C11C C10C 113.3(12) . . ?
N6C C12C C13C 108.2(11) . . ?
C14C C13C C12C 113.1(11) . . ?
N4C C14C C13C 114.9(11) . . ?
N1D Cu1D N4D 176.9(6) . . ?
C1D N1D C7D 116.8(11) . . ?
C1D N1D Cu1D 126.4(9) . . ?
C7D N1D Cu1D 116.7(9) . . ?
C1D N2D C2D 123.8(11) . . ?
C1D N3D C5D 119.5(11) . . ?
C1D N3D C4D 124.4(11) . . ?
C5D N3D C4D 115.8(11) . . ?
C8D N4D C14D 116.9(12) . . ?
C8D N4D Cu1D 125.1(10) . . ?
C14D N4D Cu1D 115.6(10) . . ?
C8D N5D C9D 123.9(11) . . ?
C8D N6D C12D 124.7(11) . . ?
C8D N6D C11D 122.4(10) . . ?
C12D N6D C11D 112.6(11) . . ?
N1D C1D N3D 126.9(11) . . ?
N1D C1D N2D 117.2(11) . . ?
N3D C1D N2D 115.3(11) . . ?
C3D C2D N2D 107.5(12) . . ?
C2D C3D C4D 108.9(13) . . ?
N3D C4D C3D 110.0(13) . . ?
C6D C5D N3D 113.1(12) . . ?
C5D C6D C7D 111.6(12) . . ?
N1D C7D C6D 111.1(11) . . ?
N5D C8D N4D 118.8(11) . . ?
N5D C8D N6D 119.3(11) . . ?
N4D C8D N6D 121.9(11) . . ?
N5D C9D C10D 108.8(11) . . ?
C9D C10D C11D 109.5(12) . . ?
N6D C11D C10D 111.4(11) . . ?
N6D C12D C13D 109.3(11) . . ?
C14D C13D C12D 108.7(12) . . ?
N4D C14D C13D 112.3(13) . . ?
N1E Cu1E N4E 173.0(6) . . ?
C1E N1E C7E 112.9(11) . . ?
C1E N1E Cu1E 127.5(10) . . ?
C7E N1E Cu1E 119.6(9) . . ?
C1E N2E C2E 122.8(11) . . ?
C1E N3E C4E 126.3(11) . . ?
C1E N3E C5E 119.1(11) . . ?
C4E N3E C5E 114.0(11) . . ?
C8E N4E C14E 118.4(12) . . ?
C8E N4E Cu1E 125.9(10) . . ?
C14E N4E Cu1E 115.7(9) . . ?
C8E N5E C9E 121.0(12) . . ?
C8E N6E C12E 125.2(11) . . ?
C8E N6E C11E 121.1(10) . . ?
C12E N6E C11E 113.1(11) . . ?
N1E C1E N3E 125.5(12) . . ?
N1E C1E N2E 119.1(12) . . ?
N3E C1E N2E 115.4(11) . . ?
N2E C2E C3E 111.7(12) . . ?
C2E C3E C4E 109.1(12) . . ?
N3E C4E C3E 110.9(12) . . ?
C6E C5E N3E 115.0(12) . . ?
C5E C6E C7E 109.3(11) . . ?
N1E C7E C6E 107.2(11) . . ?
N5E C8E N4E 117.1(13) . . ?
N5E C8E N6E 121.3(12) . . ?
N4E C8E N6E 121.5(12) . . ?
N5E C9E C10E 110.0(11) . . ?
C11E C10E C9E 110.6(11) . . ?
N6E C11E C10E 112.8(11) . . ?
N6E C12E C13E 108.5(11) . . ?
C14E C13E C12E 107.7(10) . . ?
N4E C14E C13E 112.0(11) . . ?
N1F Cu1F N4F 173.4(6) . . ?
N4F Cu1X N1F 114.1(7) . . ?
N4F Cu1X I1F 125.6(6) . . ?
N1F Cu1X I1F 118.5(4) . . ?
C1F N1F C7F 113.9(10) . . ?
C1F N1F Cu1F 131.9(9) . . ?
C7F N1F Cu1F 113.9(8) . . ?
C1F N1F Cu1X 113.5(8) . . ?
C7F N1F Cu1X 129.3(8) . . ?
Cu1F N1F Cu1X 27.6(3) . . ?
C1F N2F C2F 121.5(10) . . ?
C1F N3F C4F 125.9(10) . . ?
C1F N3F C5F 121.6(10) . . ?
C4F N3F C5F 111.8(9) . . ?
C8F N4F C14F 118.1(11) . . ?
C8F N4F Cu1F 131.2(10) . . ?
C14F N4F Cu1F 110.3(9) . . ?
C8F N4F Cu1X 103.8(9) . . ?
C14F N4F Cu1X 136.8(10) . . ?
Cu1F N4F Cu1X 31.8(3) . . ?
C8F N5F C9F 123.0(13) . . ?
C8F N6F C12F 124.0(11) . . ?
C8F N6F C11F 120.9(10) . . ?
C12F N6F C11F 113.8(11) . . ?
N1F C1F N3F 122.6(10) . . ?
N1F C1F N2F 120.2(11) . . ?
N3F C1F N2F 117.2(10) . . ?
C3F C2F N2F 111.5(10) . . ?
C2F C3F C4F 110.6(10) . . ?
N3F C4F C3F 110.3(10) . . ?
C6F C5F N3F 113.0(10) . . ?
C5F C6F C7F 107.9(10) . . ?
N1F C7F C6F 107.0(10) . . ?
N5F C8F N4F 115.1(12) . . ?
N5F C8F N6F 122.2(12) . . ?
N4F C8F N6F 122.5(11) . . ?
N5F C9F C10F 111.0(13) . . ?
C9F C10F C11F 116.9(14) . . ?
N6F C11F C10F 111.1(12) . . ?
N6F C12F C13F 108.6(11) . . ?
C14F C13F C12F 108.4(10) . . ?
N4F C14F C13F 113.6(12) . . ?
N1G Cu1G N4G 170.5(5) . . ?
N5G Cu1Y N4G 62.4(6) . . ?
N5G Cu1Y C8G 31.3(4) . . ?
N4G Cu1Y C8G 31.5(4) . . ?
Cu1G Cu1Y I1G 154.0(10) . . ?
N5G Cu1Y I1G 93.9(6) . . ?
N4G Cu1Y I1G 144.6(8) . . ?
C8G Cu1Y I1G 118.9(7) . . ?
C1G N1G C7G 113.6(9) . . ?
C1G N1G Cu1G 125.2(8) . . ?
C7G N1G Cu1G 120.6(7) . . ?
C1G N2G C2G 122.7(11) . . ?
C1G N3G C5G 119.4(10) . . ?
C1G N3G C4G 124.9(10) . . ?
C5G N3G C4G 115.6(10) . . ?
C8G N4G C14G 116.6(10) . . ?
C8G N4G Cu1G 122.0(8) . . ?
C14G N4G Cu1G 120.9(8) . . ?
C8G N4G Cu1Y 81.8(8) . . ?
C14G N4G Cu1Y 153.4(9) . . ?
C8G N5G C9G 123.8(10) . . ?
C8G N5G Cu1Y 92.5(9) . . ?
C9G N5G Cu1Y 142.3(9) . . ?
C8G N6G C12G 123.6(9) . . ?
C8G N6G C11G 123.2(9) . . ?
C12G N6G C11G 113.2(9) . . ?
N1G C1G N3G 126.5(11) . . ?
N1G C1G N2G 117.6(11) . . ?
N3G C1G N2G 115.9(10) . . ?
N2G C2G C3G 109.9(11) . . ?
C2G C3G C4G 110.6(11) . . ?
N3G C4G C3G 112.7(11) . . ?
C6G C5G N3G 112.1(10) . . ?
C5G C6G C7G 111.1(9) . . ?
N1G C7G C6G 105.9(9) . . ?
N5G C8G N4G 121.6(12) . . ?
N5G C8G N6G 116.8(10) . . ?
N4G C8G N6G 121.6(10) . . ?
N5G C9G C10G 109.6(10) . . ?
C11G C10G C9G 107.3(10) . . ?
N6G C11G C10G 112.8(10) . . ?
N6G C12G C13G 110.3(11) . . ?
C14G C13G C12G 109.5(11) . . ?
N4G C14G C13G 113.1(11) . . ?
N1H Cu1H N4H 171.5(6) . . ?
N2H Cu1Z I1H 96.8(19) . . ?
C1H N1H C7H 115.7(11) . . ?
C1H N1H Cu1H 124.9(9) . . ?
C7H N1H Cu1H 119.5(9) . . ?
C1H N2H C2H 125.5(11) . . ?
C1H N2H Cu1Z 95.2(14) . . ?
C2H N2H Cu1Z 134.3(15) . . ?
C1H N3H C5H 118.2(10) . . ?
C1H N3H C4H 125.0(10) . . ?
C5H N3H C4H 116.7(11) . . ?
C8H N4H C14H 115.6(12) . . ?
C8H N4H Cu1H 125.4(10) . . ?
C14H N4H Cu1H 117.2(10) . . ?
C8H N5H C9H 123.1(12) . . ?
C8H N6H C12H 124.9(11) . . ?
C8H N6H C11H 119.9(10) . . ?
C12H N6H C11H 115.2(10) . . ?
N1H C1H N3H 127.6(11) . . ?
N1H C1H N2H 117.8(11) . . ?
N3H C1H N2H 114.2(10) . . ?
N2H C2H C3H 109.6(11) . . ?
C2H C3H C4H 108.9(11) . . ?
N3H C4H C3H 112.1(11) . . ?
C6H C5H N3H 113.4(12) . . ?
C5H C6H C7H 110.3(13) . . ?
N1H C7H C6H 110.6(12) . . ?
N5H C8H N4H 118.3(12) . . ?
N5H C8H N6H 119.9(11) . . ?
N4H C8H N6H 121.8(11) . . ?
N5H C9H C10H 108.2(11) . . ?
C9H C10H C11H 108.7(11) . . ?
N6H C11H C10H 113.6(11) . . ?
N6H C12H C13H 109.0(11) . . ?
C14H C13H C12H 108.5(11) . . ?
N4H C14H C13H 113.7(12) . . ?

loop_
_geom_bond_atom_site_label_1
_geom_bond_atom_site_label_2
_geom_bond_distance
_geom_bond_site_symmetry_2
_geom_bond_publ_flag
Cu1 N4 1.957(13) . ?
Cu1 N1 2.012(14) . ?
Cu1 I1 2.699(15) . ?
Cu1S N4 1.677(15) . ?
Cu1S N1 1.865(16) . ?
N1 C1 1.276(13) . ?
N1 C7 1.489(13) . ?
N2 C1 1.392(12) . ?
N2 C2 1.481(13) . ?
N3 C1 1.326(14) . ?
N3 C5 1.466(13) . ?
N3 C4 1.475(14) . ?
N4 C8 1.330(13) . ?
N4 C14 1.439(12) . ?
N5 C8 1.305(13) . ?
N5 C9 1.427(13) . ?
N6 C8 1.377(14) . ?
N6 C12 1.444(14) . ?
N6 C11 1.461(14) . ?
C2 C3 1.501(13) . ?
C3 C4 1.506(13) . ?
C5 C6 1.389(14) . ?
C6 C7 1.525(14) . ?
C9 C10 1.505(14) . ?
C10 C11 1.521(14) . ?
C12 C13 1.596(14) . ?
C13 C14 1.487(13) . ?
Cu1B N4B 2.000(17) . ?
Cu1B N1B 2.108(18) . ?
Cu1B I1B 2.614(13) . ?
Cu1T N4B 1.77(5) . ?
Cu1T N1B 1.94(4) . ?
N1B C1B 1.301(14) . ?
N1B C7B 1.490(14) . ?
N2B C1B 1.394(13) . ?
N2B C2B 1.501(13) . ?
N3B C1B 1.315(14) . ?
N3B C4B 1.452(14) . ?
N3B C5B 1.493(13) . ?
N4B C8B 1.302(14) . ?
N4B C14B 1.419(13) . ?
N5B C8B 1.308(14) . ?
N5B C9B 1.399(14) . ?
N6B C8B 1.369(15) . ?
N6B C12B 1.422(13) . ?
N6B C11B 1.474(14) . ?
C2B C3B 1.478(14) . ?
C3B C4B 1.497(14) . ?
C5B C6B 1.388(14) . ?
C6B C7B 1.539(15) . ?
C9B C10B 1.505(15) . ?
C10B C11B 1.466(15) . ?
C12B C13B 1.602(15) . ?
C13B C14B 1.455(15) . ?
Cu1C N4C 1.984(12) . ?
Cu1C N1C 2.096(13) . ?
Cu1C I1C 2.718(5) . ?
Cu1U N4C 1.591(13) . ?
Cu1U N1C 1.958(14) . ?
N1C C1C 1.283(13) . ?
N1C C7C 1.504(14) . ?
N2C C1C 1.424(13) . ?
N2C C2C 1.523(13) . ?
N3C C1C 1.322(14) . ?
N3C C5C 1.460(14) . ?
N3C C4C 1.481(14) . ?
N4C C8C 1.336(13) . ?
N4C C14C 1.433(13) . ?
N5C C8C 1.315(12) . ?
N5C C9C 1.425(13) . ?
N6C C8C 1.374(14) . ?
N6C C11C 1.457(14) . ?
N6C C12C 1.458(14) . ?
C2C C3C 1.486(14) . ?
C3C C4C 1.472(14) . ?
C5C C6C 1.346(14) . ?
C6C C7C 1.516(15) . ?
C9C C10C 1.524(14) . ?
C10C C11C 1.510(14) . ?
C12C C13C 1.606(14) . ?
C13C C14C 1.469(13) . ?
Cu1D N1D 1.859(12) . ?
Cu1D N4D 1.884(13) . ?
N1D C1D 1.284(13) . ?
N1D C7D 1.490(13) . ?
N2D C1D 1.403(12) . ?
N2D C2D 1.490(14) . ?
N3D C1D 1.314(14) . ?
N3D C5D 1.480(14) . ?
N3D C4D 1.488(15) . ?
N4D C8D 1.332(14) . ?
N4D C14D 1.455(13) . ?
N5D C8D 1.314(12) . ?
N5D C9D 1.434(13) . ?
N6D C8D 1.381(14) . ?
N6D C12D 1.441(14) . ?
N6D C11D 1.448(13) . ?
C2D C3D 1.478(15) . ?
C3D C4D 1.509(15) . ?
C5D C6D 1.399(14) . ?
C6D C7D 1.519(14) . ?
C9D C10D 1.511(14) . ?
C10D C11D 1.521(14) . ?
C12D C13D 1.602(15) . ?
C13D C14D 1.488(15) . ?
Cu1E N1E 1.822(12) . ?
Cu1E N4E 1.872(13) . ?
N1E C1E 1.293(14) . ?
N1E C7E 1.511(13) . ?
N2E C1E 1.396(13) . ?
N2E C2E 1.480(13) . ?
N3E C1E 1.318(14) . ?
N3E C4E 1.471(14) . ?
N3E C5E 1.479(14) . ?
N4E C8E 1.330(15) . ?
N4E C14E 1.453(13) . ?
N5E C8E 1.329(14) . ?
N5E C9E 1.424(13) . ?
N6E C8E 1.366(15) . ?
N6E C12E 1.450(13) . ?
N6E C11E 1.464(13) . ?
C2E C3E 1.481(14) . ?
C3E C4E 1.498(14) . ?
C5E C6E 1.377(14) . ?
C6E C7E 1.537(14) . ?
C9E C10E 1.508(14) . ?
C10E C11E 1.504(14) . ?
C12E C13E 1.601(14) . ?
C13E C14E 1.495(13) . ?
Cu1F N1F 1.793(11) . ?
Cu1F N4F 1.882(13) . ?
Cu1X N4F 2.067(15) . ?
Cu1X N1F 2.302(15) . ?
Cu1X I1F 2.857(13) . ?
N1F C1F 1.304(13) . ?
N1F C7F 1.496(12) . ?
N2F C1F 1.386(12) . ?
N2F C2F 1.514(13) . ?
N3F C1F 1.321(14) . ?
N3F C4F 1.464(13) . ?
N3F C5F 1.471(12) . ?
N4F C8F 1.324(14) . ?
N4F C14F 1.441(13) . ?
N5F C8F 1.307(13) . ?
N5F C9F 1.412(13) . ?
N6F C8F 1.381(15) . ?
N6F C12F 1.429(13) . ?
N6F C11F 1.454(14) . ?
C2F C3F 1.480(13) . ?
C3F C4F 1.499(13) . ?
C5F C6F 1.405(13) . ?
C6F C7F 1.522(14) . ?
C9F C10F 1.473(15) . ?
C10F C11F 1.510(15) . ?
C12F C13F 1.584(14) . ?
C13F C14F 1.492(14) . ?
Cu1G N1G 1.842(10) . ?
Cu1G N4G 1.862(11) . ?
Cu1Y N5G 2.11(2) . ?
Cu1Y N4G 2.353(19) . ?
Cu1Y I1G 2.801(15) . ?
N1G C1G 1.306(13) . ?
N1G C7G 1.491(11) . ?
N2G C1G 1.413(13) . ?
N2G C2G 1.478(13) . ?
N3G C1G 1.326(14) . ?
N3G C5G 1.476(12) . ?
N3G C4G 1.476(14) . ?
N4G C8G 1.339(13) . ?
N4G C14G 1.453(12) . ?
N5G C8G 1.319(12) . ?
N5G C9G 1.450(12) . ?
N6G C8G 1.392(14) . ?
N6G C12G 1.436(13) . ?
N6G C11G 1.465(12) . ?
C2G C3G 1.481(14) . ?
C3G C4G 1.495(13) . ?
C5G C6G 1.413(13) . ?
C6G C7G 1.539(12) . ?
C9G C10G 1.514(13) . ?
C10G C11G 1.504(13) . ?
C12G C13G 1.562(15) . ?
C13G C14G 1.452(14) . ?
Cu1H N1H 1.853(12) . ?
Cu1H N4H 1.882(14) . ?
Cu1Z N2H 2.32(6) . ?
Cu1Z I1H 2.52(5) . ?
N1H C1H 1.296(13) . ?
N1H C7H 1.482(13) . ?
N2H C1H 1.390(12) . ?
N2H C2H 1.466(13) . ?
N3H C1H 1.323(14) . ?
N3H C5H 1.474(14) . ?
N3H C4H 1.481(14) . ?
N4H C8H 1.345(14) . ?
N4H C14H 1.453(13) . ?
N5H C8H 1.322(13) . ?
N5H C9H 1.438(13) . ?
N6H C8H 1.382(14) . ?
N6H C12H 1.439(13) . ?
N6H C11H 1.468(14) . ?
C2H C3H 1.484(14) . ?
C3H C4H 1.509(14) . ?
C5H C6H 1.394(14) . ?
C6H C7H 1.525(15) . ?
C9H C10H 1.505(14) . ?
C10H C11H 1.505(14) . ?
C12H C13H 1.589(14) . ?
C13H C14H 1.466(14) . ?
